data_2018559
loop_
_publ_author_name
'Ravikumar, Krishnan'
'Sridhar, Balasubramanian'
'Nanubolu, Jagadeesh Babu'
'Hariharakrishnan, Venkatasubramanian'
'Singh, Awadesh Narain'

_publ_section_title
;
 Structures of benzoxazine-fused triazoles as potential diuretic agents
;
_journal_coeditor_code CU3013
_journal_issue 8
_journal_name_full 'Acta Crystallographica Section C'
_journal_page_first o302
_journal_page_last o307
_journal_paper_doi 10.1107/S0108270112029800
_journal_volume 68
_journal_year 2012
_chemical_formula_iupac 'C14 H11 N5 O8'
_chemical_formula_moiety 'C14 H11 N5 O8'
_chemical_formula_sum 'C14 H11 N5 O8'
_chemical_formula_weight 377.28
_chemical_name_systematic
;
(<i>E</i>)-2-(2-hydroxy-4-oxopent-2-en-3-yl)-6,8-dinitro-2,4-dihydro-
1<i>H</i>-benzo[<i>b</i>][1,2,4]triazolo[4,3-<i>d</i>][1,4]oxazin-1-one
;
_space_group_IT_number 33
_symmetry_cell_setting orthorhombic
_symmetry_space_group_name_Hall 'P 2c -2n'
_symmetry_space_group_name_H-M 'P n a 21'
_atom_sites_solution_hydrogens geom
_atom_sites_solution_primary direct
_atom_sites_solution_secondary difmap
_audit_creation_method SHELXL97
_cell_angle_alpha 90.00
_cell_angle_beta 90.00
_cell_angle_gamma 90.00
_cell_formula_units_Z 4
_cell_length_a 7.2636(8)
_cell_length_b 17.673(2)
_cell_length_c 12.0447(13)
_cell_measurement_reflns_used 7822
_cell_measurement_temperature 294(2)
_cell_measurement_theta_max 26.67
_cell_measurement_theta_min 2.31
_cell_volume 1546.2(3)
_computing_cell_refinement 'SAINT (Bruker, 2001)'
_computing_data_collection 'SMART (Bruker, 2001)'
_computing_data_reduction 'SAINT (Bruker, 2001)'
_computing_molecular_graphics
;
DIAMOND (Brandenburg & Putz, 2005)and Mercury (Macrae <i>et al.</i>,
2008)
;
_computing_publication_material 'SHELXL97 (Sheldrick, 2008)'
_computing_structure_refinement 'SHELXL97 (Sheldrick, 2008)'
_computing_structure_solution 'SHELXS97 (Sheldrick, 2008)'
_diffrn_ambient_temperature 294(2)
_diffrn_measured_fraction_theta_full 1.000
_diffrn_measured_fraction_theta_max 1.000
_diffrn_measurement_device 'Bruker SMART APEX CCD area-detector'
_diffrn_measurement_device_type 'Bruker SMART APEX CCD area detector'
_diffrn_measurement_method \w
_diffrn_radiation_monochromator graphite
_diffrn_radiation_source 'fine-focus sealed tube'
_diffrn_radiation_type MoK\a
_diffrn_radiation_wavelength 0.71073
_diffrn_reflns_av_R_equivalents 0.0261
_diffrn_reflns_av_sigmaI/netI 0.0134
_diffrn_reflns_limit_h_max 8
_diffrn_reflns_limit_h_min -8
_diffrn_reflns_limit_k_max 21
_diffrn_reflns_limit_k_min -21
_diffrn_reflns_limit_l_max 14
_diffrn_reflns_limit_l_min -14
_diffrn_reflns_number 14914
_diffrn_reflns_theta_full 25.99
_diffrn_reflns_theta_max 25.99
_diffrn_reflns_theta_min 2.05
_diffrn_standards_number 0
_exptl_absorpt_coefficient_mu 0.136
_exptl_absorpt_correction_type none
_exptl_crystal_colour colourless
_exptl_crystal_density_diffrn 1.621
_exptl_crystal_density_method 'not measured'
_exptl_crystal_description plate
_exptl_crystal_F_000 776
_exptl_crystal_size_max 0.18
_exptl_crystal_size_mid 0.16
_exptl_crystal_size_min 0.05
_refine_diff_density_max 0.211
_refine_diff_density_min -0.136
_refine_ls_extinction_method none
_refine_ls_goodness_of_fit_ref 1.074
_refine_ls_hydrogen_treatment mixed
_refine_ls_matrix_type full
_refine_ls_number_parameters 250
_refine_ls_number_reflns 1592
_refine_ls_number_restraints 1
_refine_ls_restrained_S_all 1.074
_refine_ls_R_factor_all 0.0380
_refine_ls_R_factor_gt 0.0369
_refine_ls_shift/su_max 0.000
_refine_ls_shift/su_mean 0.000
_refine_ls_structure_factor_coef Fsqd
_refine_ls_weighting_details 'calc w = 1/[\s^2^(Fo^2^)+(0.0648P)^2^+0.2855P] where P=(Fo^2^+2Fc^2^)/3'
_refine_ls_weighting_scheme calc
_refine_ls_wR_factor_gt 0.0966
_refine_ls_wR_factor_ref 0.0977
_reflns_number_gt 1537
_reflns_number_total 1592
_reflns_threshold_expression I>2\s(I)
_cod_data_source_file cu3013.cif
_cod_data_source_block II
_cod_database_code 2018559
_cod_database_fobs_code 2018559

loop_
_symmetry_equiv_pos_as_xyz
'x, y, z'
'-x, -y, z+1/2'
'x+1/2, -y+1/2, z'
'-x+1/2, y+1/2, z+1/2'

loop_
_atom_site_type_symbol
_atom_site_label
_atom_site_fract_x
_atom_site_fract_y
_atom_site_fract_z
_atom_site_U_iso_or_equiv
_atom_site_adp_type
_atom_site_calc_flag
_atom_site_refinement_flags
_atom_site_occupancy
_atom_site_symmetry_multiplicity
C C1 0.5177(4) 0.18433(15) 0.7492(2) 0.0384(5) Uani d . 1 1
C C2 0.5769(3) 0.15006(13) 0.6516(2) 0.0346(5) Uani d . 1 1
C C3 0.5564(4) 0.04210(15) 0.5339(2) 0.0413(6) Uani d . 1 1
H H3A 0.4266 0.0445 0.5152 0.050 Uiso calc R 1 1
H H3B 0.5935 -0.0106 0.5336 0.050 Uiso calc R 1 1
C C4 0.6653(4) 0.08475(14) 0.4502(2) 0.0373(6) Uani d . 1 1
C C5 0.6313(3) 0.19717(14) 0.5639(2) 0.0330(5) Uani d . 1 1
C C6 0.6242(3) 0.27493(14) 0.5734(2) 0.0358(5) Uani d . 1 1
H H6 0.6611 0.3061 0.5152 0.043 Uiso calc R 1 1
C C7 0.5603(4) 0.30506(14) 0.6720(2) 0.0381(5) Uani d . 1 1
C C8 0.5064(3) 0.26158(15) 0.7605(2) 0.0399(6) Uani d . 1 1
H H8 0.4638 0.2836 0.8258 0.048 Uiso calc R 1 1
C C9 0.7965(3) 0.18887(14) 0.3798(2) 0.0349(5) Uani d . 1 1
C C10 0.9101(4) 0.12455(15) 0.2101(3) 0.0427(6) Uani d . 1 1
C C11 0.8202(5) 0.15186(18) 0.1155(3) 0.0527(7) Uani d . 1 1
C C12 1.0909(4) 0.09724(16) 0.2064(3) 0.0468(7) Uani d . 1 1
C C13 0.6316(6) 0.1836(3) 0.1201(3) 0.0733(11) Uani d . 1 1
H H13A 0.6081 0.2123 0.0539 0.110 Uiso calc R 1 1
H H13B 0.6205 0.2160 0.1837 0.110 Uiso calc R 1 1
H H13C 0.5440 0.1431 0.1256 0.110 Uiso calc R 1 1
C C14 1.1939(5) 0.07342(17) 0.3060(3) 0.0535(8) Uani d . 1 1
H H14A 1.2827 0.0357 0.2858 0.080 Uiso calc R 1 1
H H14B 1.1099 0.0528 0.3596 0.080 Uiso calc R 1 1
H H14C 1.2559 0.1163 0.3375 0.080 Uiso calc R 1 1
N N1 0.4637(4) 0.13748(16) 0.8445(2) 0.0482(6) Uani d . 1 1
N N2 0.5499(4) 0.38790(14) 0.6815(2) 0.0496(6) Uani d . 1 1
N N3 0.6950(3) 0.16061(11) 0.46853(18) 0.0343(5) Uani d . 1 1
N N4 0.7344(3) 0.06186(12) 0.3587(2) 0.0430(5) Uani d . 1 1
N N5 0.8169(3) 0.12685(12) 0.3141(2) 0.0404(5) Uani d . 1 1
O O1 0.5588(4) 0.08353(15) 0.8669(2) 0.0694(7) Uani d . 1 1
O O2 0.3301(4) 0.15744(19) 0.8964(2) 0.0793(9) Uani d . 1 1
O O3 0.4860(5) 0.41413(14) 0.7649(3) 0.0787(8) Uani d . 1 1
O O4 0.6033(6) 0.42549(14) 0.6039(3) 0.0918(11) Uani d . 1 1
O O5 0.5855(3) 0.07392(10) 0.64304(16) 0.0443(5) Uani d . 1 1
O O6 0.8536(3) 0.25285(10) 0.36617(16) 0.0448(5) Uani d . 1 1
O O7 0.9021(4) 0.15081(16) 0.0218(2) 0.0701(7) Uani d . 1 1
O O8 1.1757(4) 0.09387(15) 0.1136(2) 0.0658(7) Uani d . 1 1
H H8O 1.062(13) 0.117(4) 0.046(9) 0.18(3) Uiso d . 1 1

loop_
_atom_site_aniso_label
_atom_site_aniso_U_11
_atom_site_aniso_U_22
_atom_site_aniso_U_33
_atom_site_aniso_U_12
_atom_site_aniso_U_13
_atom_site_aniso_U_23
C1 0.0374(12) 0.0493(14) 0.0285(12) -0.0041(11) -0.0017(10) 0.0016(12)
C2 0.0359(12) 0.0381(12) 0.0298(12) -0.0021(10) -0.0019(10) 0.0005(10)
C3 0.0543(15) 0.0359(12) 0.0339(13) -0.0046(11) -0.0002(11) -0.0009(11)
C4 0.0447(13) 0.0336(12) 0.0335(13) 0.0015(10) -0.0034(11) -0.0015(10)
C5 0.0343(11) 0.0370(12) 0.0277(11) 0.0008(9) -0.0025(9) -0.0020(10)
C6 0.0372(12) 0.0367(12) 0.0334(12) 0.0007(10) -0.0027(10) 0.0011(10)
C7 0.0360(12) 0.0388(12) 0.0395(14) 0.0017(9) -0.0026(11) -0.0068(11)
C8 0.0352(13) 0.0532(14) 0.0314(12) 0.0005(11) -0.0008(10) -0.0108(12)
C9 0.0379(12) 0.0368(13) 0.0299(12) 0.0028(10) 0.0001(10) -0.0005(10)
C10 0.0533(15) 0.0406(13) 0.0343(13) 0.0001(11) 0.0074(12) -0.0055(11)
C11 0.0679(19) 0.0528(17) 0.0375(16) -0.0013(14) 0.0025(14) -0.0087(13)
C12 0.0570(17) 0.0396(13) 0.0438(15) -0.0007(12) 0.0091(13) -0.0071(12)
C13 0.076(2) 0.092(3) 0.052(2) 0.018(2) -0.0143(19) -0.011(2)
C14 0.0607(19) 0.0431(15) 0.0566(19) 0.0038(12) -0.0002(16) -0.0045(14)
N1 0.0534(14) 0.0641(15) 0.0271(11) -0.0093(12) 0.0017(10) 0.0000(11)
N2 0.0541(14) 0.0424(12) 0.0523(16) 0.0049(11) 0.0025(12) -0.0141(12)
N3 0.0443(12) 0.0307(10) 0.0281(11) 0.0018(8) 0.0020(9) -0.0008(8)
N4 0.0563(13) 0.0364(11) 0.0365(12) -0.0010(9) 0.0047(11) -0.0023(10)
N5 0.0513(13) 0.0384(11) 0.0317(11) 0.0001(9) 0.0084(10) -0.0023(9)
O1 0.1046(19) 0.0631(14) 0.0405(12) 0.0089(13) 0.0057(13) 0.0144(11)
O2 0.0641(15) 0.126(2) 0.0479(15) 0.0003(14) 0.0178(14) 0.0205(15)
O3 0.116(2) 0.0540(13) 0.0659(17) 0.0190(14) 0.0206(17) -0.0202(13)
O4 0.150(3) 0.0415(12) 0.084(2) -0.0035(15) 0.046(2) -0.0058(14)
O5 0.0676(12) 0.0354(9) 0.0300(10) -0.0027(8) -0.0003(9) 0.0032(8)
O6 0.0596(12) 0.0374(9) 0.0374(10) -0.0043(8) 0.0070(9) -0.0014(8)
O7 0.0931(19) 0.0844(17) 0.0329(12) 0.0098(14) 0.0062(12) 0.0018(11)
O8 0.0677(15) 0.0764(15) 0.0532(14) 0.0146(12) 0.0226(12) -0.0030(12)

loop_
_atom_type_symbol
_atom_type_description
_atom_type_scat_dispersion_real
_atom_type_scat_dispersion_imag
_atom_type_scat_source
C C 0.0033 0.0000 'International Tables Vol C Tables 4.2.6.8 and 6.1.1.4'
H H 0.0000 0.0000 'International Tables Vol C Tables 4.2.6.8 and 6.1.1.4'
N N 0.0061 0.0000 'International Tables Vol C Tables 4.2.6.8 and 6.1.1.4'
O O 0.0106 0.0000 'International Tables Vol C Tables 4.2.6.8 and 6.1.1.4'

loop_
_geom_angle_atom_site_label_1
_geom_angle_atom_site_label_2
_geom_angle_atom_site_label_3
_geom_angle
C8 C1 C2 122.3(2)
C8 C1 N1 117.8(2)
C2 C1 N1 119.9(2)
O5 C2 C1 120.8(2)
O5 C2 C5 121.4(2)
C1 C2 C5 117.8(2)
O5 C3 C4 110.0(2)
O5 C3 H3A 109.7
C4 C3 H3A 109.7
O5 C3 H3B 109.7
C4 C3 H3B 109.7
H3A C3 H3B 108.2
N4 C4 N3 112.7(2)
N4 C4 C3 129.3(2)
N3 C4 C3 117.9(2)
C6 C5 N3 122.8(2)
C6 C5 C2 121.3(2)
N3 C5 C2 116.0(2)
C5 C6 C7 117.9(2)
C5 C6 H6 121.1
C7 C6 H6 121.1
C8 C7 C6 123.2(2)
C8 C7 N2 118.9(2)
C6 C7 N2 117.9(2)
C7 C8 C1 117.6(2)
C7 C8 H8 121.2
C1 C8 H8 121.2
O6 C9 N5 129.4(2)
O6 C9 N3 128.2(2)
N5 C9 N3 102.4(2)
C11 C10 C12 122.1(3)
C11 C10 N5 119.0(3)
C12 C10 N5 118.9(3)
O7 C11 C10 119.9(3)
O7 C11 C13 118.0(3)
C10 C11 C13 122.1(3)
O8 C12 C10 119.7(3)
O8 C12 C14 117.0(3)
C10 C12 C14 123.3(3)
C11 C13 H13A 109.5
C11 C13 H13B 109.5
H13A C13 H13B 109.5
C11 C13 H13C 109.5
H13A C13 H13C 109.5
H13B C13 H13C 109.5
C12 C14 H14A 109.5
C12 C14 H14B 109.5
H14A C14 H14B 109.5
C12 C14 H14C 109.5
H14A C14 H14C 109.5
H14B C14 H14C 109.5
O2 N1 O1 125.1(3)
O2 N1 C1 117.0(3)
O1 N1 C1 117.8(2)
O3 N2 O4 123.9(3)
O3 N2 C7 118.0(3)
O4 N2 C7 118.0(2)
C4 N3 C9 108.0(2)
C4 N3 C5 122.1(2)
C9 N3 C5 129.9(2)
C4 N4 N5 103.8(2)
C9 N5 N4 113.0(2)
C9 N5 C10 125.9(2)
N4 N5 C10 121.1(2)
C2 O5 C3 116.7(2)
C11 O7 H8O 102(5)
C12 O8 H8O 104(5)

loop_
_geom_bond_atom_site_label_1
_geom_bond_atom_site_label_2
_geom_bond_distance
C1 C8 1.374(4)
C1 C2 1.391(4)
C1 N1 1.468(3)
C2 O5 1.351(3)
C2 C5 1.401(4)
C3 O5 1.445(3)
C3 C4 1.487(4)
C3 H3A 0.9700
C3 H3B 0.9700
C4 N4 1.277(4)
C4 N3 1.376(3)
C5 C6 1.380(4)
C5 N3 1.397(3)
C6 C7 1.382(4)
C6 H6 0.9300
C7 C8 1.371(4)
C7 N2 1.470(4)
C8 H8 0.9300
C9 O6 1.216(3)
C9 N5 1.360(3)
C9 N3 1.391(3)
C10 C11 1.399(5)
C10 C12 1.400(4)
C10 N5 1.425(4)
C11 O7 1.276(4)
C11 C13 1.481(5)
C12 O8 1.278(4)
C12 C14 1.475(5)
C13 H13A 0.9600
C13 H13B 0.9600
C13 H13C 0.9600
C14 H14A 0.9600
C14 H14B 0.9600
C14 H14C 0.9600
N1 O2 1.207(4)
N1 O1 1.208(4)
N2 O3 1.200(4)
N2 O4 1.210(4)
N4 N5 1.402(3)
O7 H8O 1.34(9)
O8 H8O 1.23(10)

loop_
_geom_hbond_atom_site_label_D
_geom_hbond_atom_site_label_H
_geom_hbond_atom_site_label_A
_geom_hbond_site_symmetry_A
_geom_hbond_distance_DH
_geom_hbond_distance_HA
_geom_hbond_distance_DA
_geom_hbond_angle_DHA
O8 H8O O7 . 1.23(10) 1.34(9) 2.487(4) 151(9)
C3 H3B O8 2_755 0.97 2.43 3.238(4) 141
C6 H6 O6 . 0.93 2.46 3.026(3) 119
C14 H14A O1 2_754 0.96 2.59 3.385(4) 140
C14 H14B N5 . 0.96 2.56 2.898(4) 101
C14 H14C O6 3 0.96 2.44 3.361(4) 160

loop_
_geom_torsion_atom_site_label_1
_geom_torsion_atom_site_label_2
_geom_torsion_atom_site_label_3
_geom_torsion_atom_site_label_4
_geom_torsion
C8 C1 C2 O5 -179.6(2)
N1 C1 C2 O5 0.0(4)
C8 C1 C2 C5 1.9(4)
N1 C1 C2 C5 -178.4(2)
O5 C3 C4 N4 150.8(3)
O5 C3 C4 N3 -31.5(3)
O5 C2 C5 C6 -179.3(2)
C1 C2 C5 C6 -0.9(4)
O5 C2 C5 N3 -0.3(4)
C1 C2 C5 N3 178.2(2)
N3 C5 C6 C7 -179.4(2)
C2 C5 C6 C7 -0.4(4)
C5 C6 C7 C8 0.8(4)
C5 C6 C7 N2 -179.1(2)
C6 C7 C8 C1 0.1(4)
N2 C7 C8 C1 -180.0(2)
C2 C1 C8 C7 -1.5(4)
N1 C1 C8 C7 178.8(2)
C12 C10 C11 O7 1.5(5)
N5 C10 C11 O7 179.4(3)
C12 C10 C11 C13 -177.5(3)
N5 C10 C11 C13 0.4(5)
C11 C10 C12 O8 -3.0(4)
N5 C10 C12 O8 179.1(3)
C11 C10 C12 C14 175.3(3)
N5 C10 C12 C14 -2.6(4)
C8 C1 N1 O2 40.2(4)
C2 C1 N1 O2 -139.5(3)
C8 C1 N1 O1 -137.7(3)
C2 C1 N1 O1 42.7(4)
C8 C7 N2 O3 -3.5(4)
C6 C7 N2 O3 176.4(3)
C8 C7 N2 O4 177.8(3)
C6 C7 N2 O4 -2.3(4)
N4 C4 N3 C9 -1.0(3)
C3 C4 N3 C9 -179.1(2)
N4 C4 N3 C5 -179.8(2)
C3 C4 N3 C5 2.1(4)
O6 C9 N3 C4 -178.3(3)
N5 C9 N3 C4 0.9(3)
O6 C9 N3 C5 0.3(4)
N5 C9 N3 C5 179.6(2)
C6 C5 N3 C4 -165.7(2)
C2 C5 N3 C4 15.2(4)
C6 C5 N3 C9 15.8(4)
C2 C5 N3 C9 -163.3(2)
N3 C4 N4 N5 0.7(3)
C3 C4 N4 N5 178.5(3)
O6 C9 N5 N4 178.7(3)
N3 C9 N5 N4 -0.5(3)
O6 C9 N5 C10 -1.6(5)
N3 C9 N5 C10 179.2(2)
C4 N4 N5 C9 -0.1(3)
C4 N4 N5 C10 -179.8(2)
C11 C10 N5 C9 -78.6(4)
C12 C10 N5 C9 99.4(3)
C11 C10 N5 N4 101.1(3)
C12 C10 N5 N4 -80.9(3)
C1 C2 O5 C3 149.8(2)
C5 C2 O5 C3 -31.8(4)
C4 C3 O5 C2 46.0(3)
